data_7101037
loop_
_publ_author_name
'Xiaoju Li'
'Rong Cao'
'Zhengang Guo'
'Jian Lu'

_publ_section_title
;
Hydroxyl-Directed Dinitration of Carboxylate Ligands
Mediated by Lead and Nickel Nitrates
and Preparation of Pb/Ni Heterometallic Complexes
under Hydrothermal Conditions
;
_journal_name_full 'Chemical Communications'
_journal_paper_doi 10.1039/b600684a
_journal_year 2006
_chemical_formula_sum 'C16 H10 N4 Ni O26 Pb6'
_chemical_formula_weight 1976.13
_space_group_IT_number 2
_symmetry_cell_setting triclinic
_symmetry_space_group_name_Hall '-P 1'
_symmetry_space_group_name_H-M 'P -1'
_cell_angle_alpha 67.735(6)
_cell_angle_beta 82.665(9)
_cell_angle_gamma 85.860(8)
_cell_formula_units_Z 1
_cell_length_a 8.083(2)
_cell_length_b 9.299(3)
_cell_length_c 10.922(3)
_cell_measurement_temperature 293(2)
_cell_volume 753.2(4)
_diffrn_ambient_temperature 293(2)
_exptl_crystal_density_diffrn 4.357
_cod_depositor_comments
;
The following automatic conversions were performed:
'_symmetry_cell_setting' value 'Triclinic' changed to 'triclinic'
according to '/home/saulius/struct/CIF-dictionaries/cif_core.dic'
dictionary named 'cif_core.dic' version 2.4.1 from 2010-06-29.

Automatic conversion script
Id: cif_fix_enum 1527 2010-12-29 10:47:43Z saulius 
;
_cod_database_code 7101037

loop_
_symmetry_equiv_pos_as_xyz
'x, y, z'
'-x, -y, -z'

loop_
_atom_site_label
_atom_site_type_symbol
_atom_site_fract_x
_atom_site_fract_y
_atom_site_fract_z
_atom_site_U_iso_or_equiv
_atom_site_adp_type
_atom_site_occupancy
_atom_site_symmetry_multiplicity
_atom_site_calc_flag
_atom_site_refinement_flags
_atom_site_disorder_assembly
_atom_site_disorder_group
Pb1 Pb 0.85145(6) 0.33950(6) 0.83064(5) 0.01920(14) Uani 1 1 d . . .
Pb2 Pb 1.26349(6) 0.55733(6) 0.70391(5) 0.01788(14) Uani 1 1 d . . .
Pb3 Pb 0.87962(7) 0.78563(6) 0.62210(5) 0.02352(15) Uani 1 1 d . . .
Ni1 Ni 1.0000 0.5000 0.5000 0.0119(5) Uani 1 2 d S . .
O1 O 1.0918(10) 0.3727(10) 0.6786(8) 0.0150(19) Uani 1 1 d U . .
O2 O 0.7942(10) 0.5377(10) 0.6292(8) 0.019(2) Uani 1 1 d . . .
O3 O 0.9891(11) 0.5801(10) 0.7990(9) 0.021(2) Uani 1 1 d U . .
O4 O 1.0861(10) 0.6856(10) 0.5185(8) 0.0149(19) Uani 1 1 d U . .
O5 O 0.7665(11) 0.1580(11) 0.7306(9) 0.022(2) Uani 1 1 d . . .
O6 O 0.8058(14) -0.0909(16) 1.0486(12) 0.057(4) Uani 1 1 d . . .
O7 O 0.9535(12) -0.1360(13) 0.8907(10) 0.038(3) Uani 1 1 d . . .
O8 O 0.7356(12) -0.4063(11) 1.0480(9) 0.029(2) Uani 1 1 d U . .
O9 O 0.4659(12) -0.4231(12) 1.1156(9) 0.038(3) Uani 1 1 d . . .
O10 O 0.1810(11) -0.1494(11) 0.6698(9) 0.025(2) Uani 1 1 d . . .
O11 O 0.1761(11) 0.1064(10) 0.6292(9) 0.023(2) Uani 1 1 d . . .
O12 O 0.4871(13) 0.1893(12) 0.4800(10) 0.037(3) Uani 1 1 d . . .
O13 O 0.4878(14) 0.3304(12) 0.6002(10) 0.036(3) Uani 1 1 d . . .
N1 N 0.8164(14) -0.1084(13) 0.9447(11) 0.021(3) Uani 1 1 d U . .
N2 N 0.4914(13) 0.2032(13) 0.5887(11) 0.019(3) Uani 1 1 d . . .
C1 C 0.5889(16) -0.3570(16) 1.0356(14) 0.023(3) Uani 1 1 d . . .
C2 C 0.2387(15) -0.0314(15) 0.6759(12) 0.012(3) Uani 1 1 d U . .
C3 C 0.5601(15) -0.2074(14) 0.9220(11) 0.013(3) Uani 1 1 d . . .
C4 C 0.4218(14) -0.1888(14) 0.8552(12) 0.013(3) Uani 1 1 d . . .
H3A H 0.3462 -0.2687 0.8834 0.016 Uiso 1 1 calc R . .
C5 C 0.3914(14) -0.0516(14) 0.7448(12) 0.013(3) Uani 1 1 d . . .
C6 C 0.5111(16) 0.0632(14) 0.7094(12) 0.014(3) Uani 1 1 d . . .
C7 C 0.6580(15) 0.0529(15) 0.7701(12) 0.015(3) Uani 1 1 d . . .
C8 C 0.6709(16) -0.0936(16) 0.8806(12) 0.018(3) Uani 1 1 d . . .

loop_
_atom_site_aniso_label
_atom_site_aniso_U_11
_atom_site_aniso_U_22
_atom_site_aniso_U_33
_atom_site_aniso_U_23
_atom_site_aniso_U_13
_atom_site_aniso_U_12
Pb1 0.0198(3) 0.0208(3) 0.0134(3) -0.0028(2) -0.00052(19) -0.0009(2)
Pb2 0.0156(3) 0.0201(3) 0.0157(3) -0.0031(2) -0.00556(19) 0.0008(2)
Pb3 0.0302(3) 0.0198(3) 0.0203(3) -0.0087(2) -0.0054(2) 0.0126(2)
Ni1 0.0144(12) 0.0129(12) 0.0082(12) -0.0037(9) -0.0025(8) 0.0008(9)
O1 0.014(2) 0.015(3) 0.013(2) -0.0028(18) -0.0021(17) 0.0009(18)
O2 0.014(5) 0.022(6) 0.020(5) -0.005(4) -0.005(4) 0.005(4)
O3 0.019(3) 0.021(3) 0.021(3) -0.0064(18) -0.0032(18) 0.0004(18)
O4 0.016(2) 0.016(3) 0.013(2) -0.0069(18) -0.0020(17) 0.0007(18)
O5 0.022(5) 0.021(5) 0.021(5) -0.005(4) -0.005(4) -0.002(4)
O6 0.040(8) 0.094(11) 0.053(9) -0.043(8) -0.024(6) 0.016(7)
O7 0.020(6) 0.051(8) 0.043(7) -0.018(6) -0.001(5) -0.002(5)
O8 0.027(3) 0.029(3) 0.027(3) -0.0073(19) -0.0033(18) 0.0001(19)
O9 0.020(6) 0.043(7) 0.023(6) 0.018(5) 0.001(4) 0.005(5)
O10 0.022(5) 0.029(6) 0.031(6) -0.015(5) -0.011(4) -0.002(4)
O11 0.027(6) 0.018(5) 0.023(6) -0.008(4) -0.007(4) 0.007(4)
O12 0.035(7) 0.038(7) 0.030(7) -0.005(5) 0.002(5) 0.003(5)
O13 0.052(8) 0.012(6) 0.037(7) 0.000(5) -0.015(5) 0.003(5)
N1 0.021(3) 0.021(3) 0.020(3) -0.008(2) -0.0028(19) 0.0009(19)
N2 0.016(6) 0.018(7) 0.018(7) -0.004(5) -0.002(4) 0.002(5)
C1 0.020(8) 0.020(8) 0.024(8) -0.004(6) 0.001(6) 0.001(6)
C2 0.013(3) 0.013(3) 0.011(3) -0.004(2) -0.0019(19) -0.0003(19)
C3 0.018(7) 0.012(7) 0.008(7) -0.004(5) -0.004(5) 0.006(5)
C4 0.013(7) 0.010(7) 0.014(7) -0.004(5) 0.003(5) 0.002(5)
C5 0.010(6) 0.015(7) 0.015(7) -0.008(5) 0.004(5) 0.003(5)
C6 0.029(8) 0.003(6) 0.009(7) -0.002(5) -0.002(5) 0.001(5)
C7 0.009(6) 0.019(8) 0.017(7) -0.006(6) -0.003(5) 0.001(5)
C8 0.018(7) 0.025(8) 0.010(7) -0.003(6) -0.005(5) 0.000(6)

loop_
_geom_bond_atom_site_label_1
_geom_bond_atom_site_label_2
_geom_bond_distance
_geom_bond_site_symmetry_2
_geom_bond_publ_flag
Pb1 O1 2.345(8) . ?
Pb1 O2 2.349(9) . ?
Pb1 O3 2.457(9) . ?
Pb1 O5 2.504(9) . ?
Pb1 O9 2.684(10) 2_657 ?
Pb2 O3 2.357(9) . ?
Pb2 O1 2.398(8) . ?
Pb2 O4 2.498(9) . ?
Pb2 O8 2.537(9) 2_757 ?
Pb2 O10 2.656(10) 1_665 ?
Pb2 Pb3 3.6403(11) . ?
Pb3 O4 2.241(8) . ?
Pb3 O3 2.358(9) . ?
Pb3 O2 2.424(9) . ?
Pb3 O11 2.628(9) 2_666 ?
Pb3 O10 2.710(9) 1_665 ?
Ni1 O4 1.995(8) 2_766 ?
Ni1 O4 1.995(8) . ?
Ni1 O1 2.062(8) . ?
Ni1 O1 2.062(8) 2_766 ?
Ni1 O2 2.138(8) 2_766 ?
Ni1 O2 2.138(8) . ?
O5 C7 1.272(14) . ?
O6 N1 1.198(14) . ?
O7 N1 1.245(14) . ?
O8 C1 1.245(16) . ?
O8 Pb2 2.537(9) 2_757 ?
O9 C1 1.260(14) . ?
O9 Pb1 2.684(9) 2_657 ?
O10 C2 1.250(14) . ?
O10 Pb2 2.656(10) 1_445 ?
O10 Pb3 2.710(9) 1_445 ?
O11 C2 1.279(15) . ?
O11 Pb3 2.628(9) 2_666 ?
O12 N2 1.247(14) . ?
O13 N2 1.234(14) . ?
N1 C8 1.417(16) . ?
N2 C6 1.477(15) . ?
C1 C3 1.499(17) . ?
C2 C5 1.491(17) . ?
C3 C8 1.340(16) . ?
C3 C4 1.376(17) . ?
C4 C5 1.417(16) . ?
C4 H3A 0.9300 . ?
C5 C6 1.402(16) . ?
C6 C7 1.413(17) . ?
C7 C8 1.445(17) . ?
